data_1548190
loop_
_publ_author_name
'Xi Lu'
'Bin Xiao'
'Zhenqi Zhang'
'Tianjun Gong'
'Wei Su'
'Jun Yi'
'Yao Fu'
'Lei Liu'

_publ_section_title
;
 Practical carbon?carbon bond formation from olefins through
 nickel-catalyzed reductive olefin hydrocarbonation
;
_journal_name_full 'Nature Communications'
_journal_page_first 11129
_journal_paper_doi 10.1038/ncomms11129
_journal_volume 7
_journal_year 2016
_chemical_absolute_configuration unk
_chemical_formula_sum 'C37 H54 O3'
_chemical_formula_weight 546.80
_chemical_name_systematic (2aS,4S,5'R,6aS,6bS,8aS,8bR,9S,10R,11aS,12aS,12bR)-5',6a,8a,9-tetramethyl-4-(4-p
_space_group_crystal_system orthorhombic
_space_group_IT_number 19
_space_group_name_Hall 'P 2ac 2ab'
_space_group_name_H-M_alt 'P 21 21 21'
_symmetry_space_group_name_Hall 'P 2ac 2ab'
_symmetry_space_group_name_H-M 'P 21 21 21'
_atom_sites_solution_hydrogens geom
_cell_angle_alpha 90
_cell_angle_beta 90
_cell_angle_gamma 90
_cell_formula_units_Z 4
_cell_length_a 6.8269(4)
_cell_length_b 11.8121(7)
_cell_length_c 39.687(3)
_cell_measurement_reflns_used 1686
_cell_measurement_temperature 290(2)
_cell_measurement_theta_max 60.0130
_cell_measurement_theta_min 4.3470
_cell_volume 3200.4(4)
_computing_cell_refinement 'CrysAlisPro (Agilent Technologies)'
_computing_data_collection 'CrysAlisPro (Agilent Technologies)'
_computing_data_reduction 'CrysAlisPro (Agilent Technologies)'
_computing_molecular_graphics 'Ortep-3 (L. J. Farrugia, 2001)'
_computing_publication_material SHELXL-2013
_computing_structure_refinement 'SHELXL-2013 (Sheldrick, 2013)'
_computing_structure_solution 'SHELXS-97 (Sheldrick, 1997)'
_diffrn_ambient_temperature 290(2)
_diffrn_detector_area_resol_mean 15.9149
_diffrn_measured_fraction_theta_full 0.983
_diffrn_measured_fraction_theta_max 0.965
_diffrn_measurement_device_type 'Gemini S Ultra, Agilent Technologies'
_diffrn_measurement_method '\w scans'
_diffrn_radiation_type CuK\a
_diffrn_radiation_wavelength 1.54184
_diffrn_reflns_av_R_equivalents 0.0378
_diffrn_reflns_av_unetI/netI 0.0651
_diffrn_reflns_Laue_measured_fraction_full 0.983
_diffrn_reflns_Laue_measured_fraction_max 0.965
_diffrn_reflns_limit_h_max 8
_diffrn_reflns_limit_h_min -2
_diffrn_reflns_limit_k_max 13
_diffrn_reflns_limit_k_min -14
_diffrn_reflns_limit_l_max 47
_diffrn_reflns_limit_l_min -48
_diffrn_reflns_number 7688
_diffrn_reflns_point_group_measured_fraction_full 0.883
_diffrn_reflns_point_group_measured_fraction_max 0.862
_diffrn_reflns_theta_full 67.684
_diffrn_reflns_theta_max 69.835
_diffrn_reflns_theta_min 3.905
_diffrn_source 'Enhance Ultra (Cu) X-ray Source'
_exptl_absorpt_coefficient_mu 0.534
_exptl_absorpt_correction_T_max 1.00000
_exptl_absorpt_correction_T_min 0.90647
_exptl_absorpt_correction_type multi-scan
_exptl_absorpt_process_details
;
CrysAlisPro, Agilent Technologies,
Version 1.171.37.35 (release 13-08-2014 CrysAlis171 .NET)
(compiled Aug 13 2014,18:06:01)
Empirical absorption correction using spherical harmonics,
 implemented in SCALE3 ABSPACK scaling algorithm.
;
_exptl_crystal_colour colorless
_exptl_crystal_density_diffrn 1.135
_exptl_crystal_description block
_exptl_crystal_F_000 1200
_exptl_crystal_size_max 0.360
_exptl_crystal_size_mid 0.320
_exptl_crystal_size_min 0.250
_refine_diff_density_max 0.137
_refine_diff_density_min -0.187
_refine_diff_density_rms 0.035
_refine_ls_abs_structure_details
;
 Flack x determined using 1183 quotients [(I+)-(I-)]/[(I+)+(I-)]
 (Parsons and Flack (2004), Acta Cryst. A60, s61).
;
_refine_ls_extinction_coef .
_refine_ls_extinction_method none
_refine_ls_goodness_of_fit_ref 1.074
_refine_ls_hydrogen_treatment constr
_refine_ls_matrix_type full
_refine_ls_number_parameters 365
_refine_ls_number_reflns 5213
_refine_ls_number_restraints 0
_refine_ls_restrained_S_all 1.074
_refine_ls_R_factor_all 0.0721
_refine_ls_R_factor_gt 0.0534
_refine_ls_shift/su_max 0.000
_refine_ls_shift/su_mean 0.000
_refine_ls_structure_factor_coef Fsqd
_refine_ls_weighting_details 'w=1/[\s^2^(Fo^2^)+(0.0495P)^2^] where P=(Fo^2^+2Fc^2^)/3'
_refine_ls_weighting_scheme calc
_refine_ls_wR_factor_gt 0.1236
_refine_ls_wR_factor_ref 0.1450
_reflns_Friedel_coverage 0.550
_reflns_Friedel_fraction_full 0.747
_reflns_Friedel_fraction_max 0.722
_reflns_number_gt 3997
_reflns_number_total 5213
_reflns_threshold_expression 'I > 2\s(I)'
_cod_data_source_file 1.cif
_cod_data_source_block 1
_cod_original_cell_volume 3200.4(3)
_cod_database_code 1548190
_shelx_space_group_comment
;
The symmetry employed for this shelxl refinement is uniquely defined
by the following loop, which should always be used as a source of
symmetry information in preference to the above space-group names.
They are only intended as comments.
;
_shelx_estimated_absorpt_t_min 0.831
_shelx_estimated_absorpt_t_max 0.878
_shelxl_version_number 2013-4

loop_
_space_group_symop_operation_xyz
'x, y, z'
'-x+1/2, -y, z+1/2'
'x+1/2, -y+1/2, -z'
'-x, y+1/2, -z+1/2'

loop_
_atom_site_label
_atom_site_type_symbol
_atom_site_fract_x
_atom_site_fract_y
_atom_site_fract_z
_atom_site_U_iso_or_equiv
_atom_site_adp_type
_atom_site_occupancy
_atom_site_site_symmetry_order
_atom_site_calc_flag
_atom_site_refinement_flags_posn
_atom_site_refinement_flags_adp
_atom_site_refinement_flags_occupancy
_atom_site_disorder_assembly
_atom_site_disorder_group
O3 O 0.0713(4) 0.9435(3) 0.59062(7) 0.0662(7) Uani 1 1 d . . . . .
O2 O 0.1144(4) 0.8426(2) 0.64040(6) 0.0611(7) Uani 1 1 d . . . . .
O1 O -0.1245(4) 1.1936(2) 0.70542(7) 0.0677(7) Uani 1 1 d . . . . .
C23 C -0.0409(5) 0.9967(3) 0.70210(9) 0.0499(8) Uani 1 1 d . . . . .
C27 C -0.0543(6) 0.9993(3) 0.66332(9) 0.0555(9) Uani 1 1 d . . . . .
H27 H -0.1730 1.0401 0.6566 0.067 Uiso 1 1 calc R U . . .
C24 C -0.1883(5) 0.9010(3) 0.71023(9) 0.0527(9) Uani 1 1 d . . . . .
H24 H -0.3161 0.9278 0.7023 0.063 Uiso 1 1 calc R U . . .
C21 C -0.1536(6) 1.0894(3) 0.75643(10) 0.0582(9) Uani 1 1 d . . . . .
H21A H -0.2166 1.1580 0.7644 0.070 Uiso 1 1 calc R U . . .
H21B H -0.0311 1.0813 0.7686 0.070 Uiso 1 1 calc R U . . .
C14 C -0.3233(5) 0.9733(3) 0.80330(9) 0.0492(8) Uani 1 1 d . . . . .
C19 C -0.2123(5) 0.8782(3) 0.74772(9) 0.0501(8) Uani 1 1 d . . . . .
H19 H -0.0837 0.8593 0.7571 0.060 Uiso 1 1 calc R U . . .
C20 C -0.2871(5) 0.9868(3) 0.76496(9) 0.0508(8) Uani 1 1 d . . . . .
H20 H -0.4150 1.0032 0.7549 0.061 Uiso 1 1 calc R U . . .
C15 C -0.4678(5) 0.8731(3) 0.80785(9) 0.0520(9) Uani 1 1 d . . . . .
H15 H -0.5860 0.8930 0.7952 0.062 Uiso 1 1 calc R U . . .
C35 C 0.1676(5) 0.9680(3) 0.71464(10) 0.0556(9) Uani 1 1 d . . . . .
H35A H 0.2501 1.0334 0.7124 0.083 Uiso 1 1 calc R U . . .
H35B H 0.2202 0.9070 0.7015 0.083 Uiso 1 1 calc R U . . .
H35C H 0.1621 0.9458 0.7379 0.083 Uiso 1 1 calc R U . . .
C17 C -0.3906(6) 0.7648(3) 0.79228(10) 0.0575(9) Uani 1 1 d . . . . .
H17A H -0.4851 0.7045 0.7956 0.069 Uiso 1 1 calc R U . . .
H17B H -0.2698 0.7432 0.8034 0.069 Uiso 1 1 calc R U . . .
C18 C -0.3529(6) 0.7799(3) 0.75479(10) 0.0586(9) Uani 1 1 d . . . . .
H18A H -0.4763 0.7939 0.7434 0.070 Uiso 1 1 calc R U . . .
H18B H -0.2979 0.7105 0.7457 0.070 Uiso 1 1 calc R U . . .
C16 C -0.5319(6) 0.8585(4) 0.84432(10) 0.0614(10) Uani 1 1 d . . . . .
H16A H -0.4190 0.8377 0.8578 0.074 Uiso 1 1 calc R U . . .
H16B H -0.6257 0.7970 0.8456 0.074 Uiso 1 1 calc R U . . .
C11 C -0.6242(6) 0.9650(3) 0.85911(10) 0.0610(10) Uani 1 1 d . . . . .
H11 H -0.7447 0.9798 0.8464 0.073 Uiso 1 1 calc R U . . .
C22 C -0.1091(5) 1.1027(3) 0.71956(10) 0.0539(9) Uani 1 1 d . . . . .
C30 C 0.3957(6) 0.9272(4) 0.61496(11) 0.0702(11) Uani 1 1 d . . . . .
H30A H 0.4610 0.9108 0.6361 0.084 Uiso 1 1 calc R U . . .
H30B H 0.4456 0.9989 0.6067 0.084 Uiso 1 1 calc R U . . .
C13 C -0.4238(6) 1.0788(3) 0.81758(9) 0.0597(10) Uani 1 1 d . . . . .
H13A H -0.3339 1.1422 0.8161 0.072 Uiso 1 1 calc R U . . .
H13B H -0.5368 1.0965 0.8037 0.072 Uiso 1 1 calc R U . . .
C28 C 0.1198(6) 1.0413(3) 0.64226(9) 0.0599(9) Uani 1 1 d . . . . .
H28 H 0.2280 1.0575 0.6578 0.072 Uiso 1 1 calc R U . . .
C25 C -0.1256(7) 0.8072(3) 0.68568(9) 0.0627(10) Uani 1 1 d . . . . .
H25A H -0.0127 0.7663 0.6941 0.075 Uiso 1 1 calc R U . . .
H25B H -0.2316 0.7542 0.6817 0.075 Uiso 1 1 calc R U . . .
C29 C 0.1773(6) 0.9379(4) 0.62119(9) 0.0580(9) Uani 1 1 d . . . . .
C12 C -0.4905(6) 1.0659(4) 0.85401(10) 0.0629(10) Uani 1 1 d . . . . .
H12A H -0.3763 1.0576 0.8683 0.075 Uiso 1 1 calc R U . . .
H12B H -0.5588 1.1341 0.8609 0.075 Uiso 1 1 calc R U . . .
C33 C 0.1098(8) 0.8505(4) 0.56823(11) 0.0759(12) Uani 1 1 d . . . . .
H33A H 0.0291 0.8582 0.5482 0.091 Uiso 1 1 calc R U . . .
H33B H 0.0742 0.7802 0.5793 0.091 Uiso 1 1 calc R U . . .
C34 C -0.1285(6) 0.9534(4) 0.82195(10) 0.0609(9) Uani 1 1 d . . . . .
H34A H -0.0531 1.0220 0.8219 0.091 Uiso 1 1 calc R U . . .
H34B H -0.0562 0.8946 0.8108 0.091 Uiso 1 1 calc R U . . .
H34C H -0.1549 0.9312 0.8448 0.091 Uiso 1 1 calc R U . . .
C26 C -0.0749(6) 0.8729(4) 0.65372(10) 0.0603(10) Uani 1 1 d . . . . .
H26 H -0.1769 0.8628 0.6366 0.072 Uiso 1 1 calc R U . . .
C10 C -0.6823(7) 0.9474(4) 0.89582(11) 0.0740(12) Uani 1 1 d . . . . .
H10A H -0.7584 0.8782 0.8974 0.089 Uiso 1 1 calc R U . . .
H10B H -0.5639 0.9364 0.9090 0.089 Uiso 1 1 calc R U . . .
C31 C 0.4443(7) 0.8348(4) 0.58973(12) 0.0809(13) Uani 1 1 d . . . . .
H31A H 0.5822 0.8391 0.5840 0.097 Uiso 1 1 calc R U . . .
H31B H 0.4204 0.7615 0.5999 0.097 Uiso 1 1 calc R U . . .
C1 C -1.0448(8) 0.9039(4) 0.98977(12) 0.0804(14) Uani 1 1 d . . . . .
C8 C -0.8541(9) 1.0219(4) 0.94853(12) 0.0910(16) Uani 1 1 d . . . . .
H8A H -0.7370 1.0005 0.9608 0.109 Uiso 1 1 calc R U . . .
H8B H -0.9027 1.0919 0.9582 0.109 Uiso 1 1 calc R U . . .
C2 C -0.9172(9) 0.8360(5) 1.00784(13) 0.0935(16) Uani 1 1 d . . . . .
H2 H -0.8059 0.8078 0.9973 0.112 Uiso 1 1 calc R U . . .
C36 C 0.0780(8) 1.1491(4) 0.62222(11) 0.0790(13) Uani 1 1 d . . . . .
H36A H 0.0474 1.2097 0.6375 0.118 Uiso 1 1 calc R U . . .
H36B H -0.0309 1.1364 0.6074 0.118 Uiso 1 1 calc R U . . .
H36C H 0.1914 1.1690 0.6092 0.118 Uiso 1 1 calc R U . . .
C32 C 0.3230(8) 0.8456(4) 0.55796(11) 0.0782(13) Uani 1 1 d . . . . .
H32 H 0.3576 0.9165 0.5466 0.094 Uiso 1 1 calc R U . . .
C5 C -1.2403(9) 0.9163(5) 1.04005(14) 0.0993(19) Uani 1 1 d . . . . .
H5 H -1.3506 0.9444 1.0510 0.119 Uiso 1 1 calc R U . . .
C6 C -1.2062(9) 0.9439(4) 1.00672(14) 0.0973(18) Uani 1 1 d . . . . .
H6 H -1.2944 0.9905 0.9955 0.117 Uiso 1 1 calc R U . . .
C3 C -0.9508(10) 0.8093(5) 1.04084(14) 0.1032(18) Uani 1 1 d . . . . .
H3 H -0.8616 0.7640 1.0523 0.124 Uiso 1 1 calc R U . . .
C9 C -0.8000(8) 1.0431(4) 0.91171(12) 0.0852(14) Uani 1 1 d . . . . .
H9A H -0.9192 1.0539 0.8988 0.102 Uiso 1 1 calc R U . . .
H9B H -0.7245 1.1125 0.9103 0.102 Uiso 1 1 calc R U . . .
C4 C -1.1122(10) 0.8479(5) 1.05698(14) 0.0957(17) Uani 1 1 d . . . . .
H4 H -1.1357 0.8282 1.0793 0.115 Uiso 1 1 calc R U . . .
C7 C -1.0064(8) 0.9311(5) 0.95309(12) 0.0904(16) Uani 1 1 d . . . . .
H7A H -0.9634 0.8629 0.9417 0.109 Uiso 1 1 calc R U . . .
H7B H -1.1278 0.9555 0.9427 0.109 Uiso 1 1 calc R U . . .
C37 C 0.3561(11) 0.7477(5) 0.53367(14) 0.118(2) Uani 1 1 d . . . . .
H37A H 0.2789 0.7591 0.5137 0.177 Uiso 1 1 calc R U . . .
H37B H 0.3180 0.6780 0.5443 0.177 Uiso 1 1 calc R U . . .
H37C H 0.4922 0.7441 0.5277 0.177 Uiso 1 1 calc R U . . .

loop_
_atom_site_aniso_label
_atom_site_aniso_U_11
_atom_site_aniso_U_22
_atom_site_aniso_U_33
_atom_site_aniso_U_23
_atom_site_aniso_U_13
_atom_site_aniso_U_12
O3 0.0727(17) 0.0699(17) 0.0559(14) -0.0057(13) -0.0103(13) 0.0093(16)
O2 0.0618(15) 0.0601(16) 0.0614(15) 0.0024(13) 0.0046(13) 0.0043(14)
O1 0.0732(18) 0.0483(15) 0.0816(18) 0.0068(14) 0.0054(16) 0.0055(15)
C23 0.0465(18) 0.0455(19) 0.058(2) 0.0008(16) -0.0022(16) -0.0003(16)
C27 0.053(2) 0.053(2) 0.060(2) 0.0005(17) -0.0046(17) 0.0008(19)
C24 0.0480(18) 0.050(2) 0.060(2) 0.0002(17) -0.0027(16) -0.0024(17)
C21 0.065(2) 0.045(2) 0.065(2) -0.0049(17) 0.0041(19) 0.0014(19)
C14 0.0453(18) 0.0433(19) 0.059(2) -0.0007(16) -0.0021(16) -0.0020(16)
C19 0.0436(17) 0.045(2) 0.062(2) -0.0010(17) -0.0045(16) -0.0011(16)
C20 0.0444(18) 0.047(2) 0.061(2) 0.0004(17) -0.0043(16) 0.0009(16)
C15 0.0466(18) 0.048(2) 0.061(2) -0.0038(17) -0.0018(16) 0.0029(17)
C35 0.0464(19) 0.057(2) 0.064(2) 0.0000(18) -0.0036(16) 0.0016(17)
C17 0.053(2) 0.0462(19) 0.073(2) -0.0027(18) 0.0022(19) -0.0033(17)
C18 0.057(2) 0.049(2) 0.070(2) -0.0094(18) 0.0047(19) -0.0057(19)
C16 0.060(2) 0.057(2) 0.067(2) -0.0013(19) 0.0040(19) 0.003(2)
C11 0.056(2) 0.062(2) 0.065(2) -0.0001(19) 0.0012(19) 0.006(2)
C22 0.0452(18) 0.045(2) 0.071(2) -0.0011(18) -0.0013(17) -0.0016(17)
C30 0.057(2) 0.085(3) 0.068(2) 0.007(2) -0.001(2) 0.001(2)
C13 0.066(2) 0.051(2) 0.063(2) -0.0018(19) 0.0012(19) 0.0043(19)
C28 0.062(2) 0.061(2) 0.0564(19) 0.0006(18) -0.0040(19) -0.008(2)
C25 0.069(2) 0.053(2) 0.066(2) -0.0068(19) 0.007(2) -0.013(2)
C29 0.058(2) 0.063(2) 0.0534(19) 0.0031(19) -0.0043(18) 0.000(2)
C12 0.070(2) 0.056(2) 0.062(2) -0.002(2) 0.0021(19) 0.006(2)
C33 0.093(3) 0.070(3) 0.064(2) -0.010(2) -0.009(2) 0.000(3)
C34 0.057(2) 0.063(2) 0.063(2) 0.0000(19) -0.0108(19) 0.000(2)
C26 0.058(2) 0.063(2) 0.060(2) -0.0040(19) -0.0028(18) -0.001(2)
C10 0.082(3) 0.072(3) 0.068(2) -0.001(2) 0.010(2) 0.003(3)
C31 0.074(3) 0.090(3) 0.078(3) 0.010(3) 0.008(2) 0.012(3)
C1 0.088(3) 0.076(3) 0.077(3) -0.004(2) 0.022(3) -0.004(3)
C8 0.111(4) 0.081(3) 0.081(3) -0.015(3) 0.025(3) -0.012(3)
C2 0.095(4) 0.101(4) 0.084(3) -0.007(3) 0.022(3) 0.012(4)
C36 0.108(4) 0.062(3) 0.067(3) 0.005(2) 0.003(3) -0.006(3)
C32 0.094(3) 0.075(3) 0.066(3) -0.001(2) 0.013(3) 0.009(3)
C5 0.118(5) 0.083(4) 0.097(4) -0.003(3) 0.052(3) 0.009(4)
C6 0.119(4) 0.073(3) 0.099(4) 0.009(3) 0.036(3) 0.016(3)
C3 0.116(5) 0.104(5) 0.090(4) -0.002(3) -0.001(4) 0.006(4)
C9 0.105(4) 0.070(3) 0.081(3) -0.010(2) 0.029(3) -0.004(3)
C4 0.132(5) 0.073(3) 0.082(3) -0.005(3) 0.018(4) -0.010(4)
C7 0.094(4) 0.099(4) 0.078(3) -0.007(3) 0.015(3) -0.017(3)
C37 0.138(6) 0.112(5) 0.104(4) -0.028(4) 0.018(4) 0.020(5)

loop_
_atom_type_symbol
_atom_type_description
_atom_type_scat_dispersion_real
_atom_type_scat_dispersion_imag
_atom_type_scat_source
C C 0.0181 0.0091 'International Tables Vol C Tables 4.2.6.8 and 6.1.1.4'
H H 0.0000 0.0000 'International Tables Vol C Tables 4.2.6.8 and 6.1.1.4'
O O 0.0492 0.0322 'International Tables Vol C Tables 4.2.6.8 and 6.1.1.4'

loop_
_geom_angle_atom_site_label_1
_geom_angle_atom_site_label_2
_geom_angle_atom_site_label_3
_geom_angle
_geom_angle_site_symmetry_1
_geom_angle_site_symmetry_3
C29 O3 C33 113.7(3) . .
C29 O2 C26 105.6(3) . .
C22 C23 C27 115.1(3) . .
C22 C23 C35 108.6(3) . .
C27 C23 C35 112.4(3) . .
C22 C23 C24 108.1(3) . .
C27 C23 C24 100.6(3) . .
C35 C23 C24 111.9(3) . .
C28 C27 C23 120.2(3) . .
C28 C27 C26 104.4(3) . .
C23 C27 C26 103.4(3) . .
C28 C27 H27 109.4 . .
C23 C27 H27 109.4 . .
C26 C27 H27 109.4 . .
C19 C24 C25 121.5(3) . .
C19 C24 C23 113.8(3) . .
C25 C24 C23 102.3(3) . .
C19 C24 H24 106.0 . .
C25 C24 H24 106.0 . .
C23 C24 H24 106.0 . .
C22 C21 C20 114.3(3) . .
C22 C21 H21A 108.7 . .
C20 C21 H21A 108.7 . .
C22 C21 H21B 108.7 . .
C20 C21 H21B 108.7 . .
H21A C21 H21B 107.6 . .
C13 C14 C34 109.5(3) . .
C13 C14 C20 110.6(3) . .
C34 C14 C20 110.5(3) . .
C13 C14 C15 107.0(3) . .
C34 C14 C15 112.1(3) . .
C20 C14 C15 107.1(3) . .
C24 C19 C18 112.4(3) . .
C24 C19 C20 108.8(3) . .
C18 C19 C20 110.0(3) . .
C24 C19 H19 108.5 . .
C18 C19 H19 108.5 . .
C20 C19 H19 108.5 . .
C19 C20 C14 113.8(3) . .
C19 C20 C21 111.0(3) . .
C14 C20 C21 112.8(3) . .
C19 C20 H20 106.2 . .
C14 C20 H20 106.2 . .
C21 C20 H20 106.2 . .
C17 C15 C16 113.1(3) . .
C17 C15 C14 112.1(3) . .
C16 C15 C14 112.3(3) . .
C17 C15 H15 106.2 . .
C16 C15 H15 106.2 . .
C14 C15 H15 106.2 . .
C23 C35 H35A 109.5 . .
C23 C35 H35B 109.5 . .
H35A C35 H35B 109.5 . .
C23 C35 H35C 109.5 . .
H35A C35 H35C 109.5 . .
H35B C35 H35C 109.5 . .
C15 C17 C18 111.1(3) . .
C15 C17 H17A 109.4 . .
C18 C17 H17A 109.4 . .
C15 C17 H17B 109.4 . .
C18 C17 H17B 109.4 . .
H17A C17 H17B 108.0 . .
C17 C18 C19 112.0(3) . .
C17 C18 H18A 109.2 . .
C19 C18 H18A 109.2 . .
C17 C18 H18B 109.2 . .
C19 C18 H18B 109.2 . .
H18A C18 H18B 107.9 . .
C15 C16 C11 113.1(3) . .
C15 C16 H16A 109.0 . .
C11 C16 H16A 109.0 . .
C15 C16 H16B 109.0 . .
C11 C16 H16B 109.0 . .
H16A C16 H16B 107.8 . .
C12 C11 C16 110.4(3) . .
C12 C11 C10 113.1(4) . .
C16 C11 C10 111.3(3) . .
C12 C11 H11 107.3 . .
C16 C11 H11 107.3 . .
C10 C11 H11 107.3 . .
O1 C22 C21 121.6(3) . .
O1 C22 C23 123.3(4) . .
C21 C22 C23 115.1(3) . .
C29 C30 C31 112.5(4) . .
C29 C30 H30A 109.1 . .
C31 C30 H30A 109.1 . .
C29 C30 H30B 109.1 . .
C31 C30 H30B 109.1 . .
H30A C30 H30B 107.8 . .
C12 C13 C14 113.8(3) . .
C12 C13 H13A 108.8 . .
C14 C13 H13A 108.8 . .
C12 C13 H13B 108.8 . .
C14 C13 H13B 108.8 . .
H13A C13 H13B 107.7 . .
C36 C28 C29 115.3(3) . .
C36 C28 C27 114.1(4) . .
C29 C28 C27 103.8(3) . .
C36 C28 H28 107.8 . .
C29 C28 H28 107.8 . .
C27 C28 H28 107.8 . .
C26 C25 C24 102.9(3) . .
C26 C25 H25A 111.2 . .
C24 C25 H25A 111.2 . .
C26 C25 H25B 111.2 . .
C24 C25 H25B 111.2 . .
H25A C25 H25B 109.1 . .
O3 C29 O2 109.9(3) . .
O3 C29 C30 111.5(3) . .
O2 C29 C30 108.5(4) . .
O3 C29 C28 107.5(3) . .
O2 C29 C28 105.1(3) . .
C30 C29 C28 114.1(4) . .
C11 C12 C13 112.7(3) . .
C11 C12 H12A 109.1 . .
C13 C12 H12A 109.1 . .
C11 C12 H12B 109.1 . .
C13 C12 H12B 109.1 . .
H12A C12 H12B 107.8 . .
O3 C33 C32 111.9(4) . .
O3 C33 H33A 109.2 . .
C32 C33 H33A 109.2 . .
O3 C33 H33B 109.2 . .
C32 C33 H33B 109.2 . .
H33A C33 H33B 107.9 . .
C14 C34 H34A 109.5 . .
C14 C34 H34B 109.5 . .
H34A C34 H34B 109.5 . .
C14 C34 H34C 109.5 . .
H34A C34 H34C 109.5 . .
H34B C34 H34C 109.5 . .
O2 C26 C25 112.4(3) . .
O2 C26 C27 104.4(3) . .
C25 C26 C27 107.9(3) . .
O2 C26 H26 110.7 . .
C25 C26 H26 110.7 . .
C27 C26 H26 110.7 . .
C9 C10 C11 115.6(4) . .
C9 C10 H10A 108.4 . .
C11 C10 H10A 108.4 . .
C9 C10 H10B 108.4 . .
C11 C10 H10B 108.4 . .
H10A C10 H10B 107.4 . .
C32 C31 C30 111.7(4) . .
C32 C31 H31A 109.3 . .
C30 C31 H31A 109.3 . .
C32 C31 H31B 109.3 . .
C30 C31 H31B 109.3 . .
H31A C31 H31B 107.9 . .
C6 C1 C2 116.7(5) . .
C6 C1 C7 122.4(5) . .
C2 C1 C7 120.8(5) . .
C7 C8 C9 113.5(4) . .
C7 C8 H8A 108.9 . .
C9 C8 H8A 108.9 . .
C7 C8 H8B 108.9 . .
C9 C8 H8B 108.9 . .
H8A C8 H8B 107.7 . .
C3 C2 C1 121.7(5) . .
C3 C2 H2 119.2 . .
C1 C2 H2 119.2 . .
C28 C36 H36A 109.5 . .
C28 C36 H36B 109.5 . .
H36A C36 H36B 109.5 . .
C28 C36 H36C 109.5 . .
H36A C36 H36C 109.5 . .
H36B C36 H36C 109.5 . .
C33 C32 C31 107.8(4) . .
C33 C32 C37 110.0(5) . .
C31 C32 C37 112.5(5) . .
C33 C32 H32 108.8 . .
C31 C32 H32 108.8 . .
C37 C32 H32 108.8 . .
C4 C5 C6 120.1(5) . .
C4 C5 H5 119.9 . .
C6 C5 H5 119.9 . .
C1 C6 C5 121.5(6) . .
C1 C6 H6 119.3 . .
C5 C6 H6 119.3 . .
C4 C3 C2 120.8(6) . .
C4 C3 H3 119.6 . .
C2 C3 H3 119.6 . .
C10 C9 C8 113.7(4) . .
C10 C9 H9A 108.8 . .
C8 C9 H9A 108.8 . .
C10 C9 H9B 108.8 . .
C8 C9 H9B 108.8 . .
H9A C9 H9B 107.7 . .
C3 C4 C5 119.2(6) . .
C3 C4 H4 120.4 . .
C5 C4 H4 120.4 . .
C8 C7 C1 112.7(4) . .
C8 C7 H7A 109.0 . .
C1 C7 H7A 109.0 . .
C8 C7 H7B 109.0 . .
C1 C7 H7B 109.0 . .
H7A C7 H7B 107.8 . .
C32 C37 H37A 109.5 . .
C32 C37 H37B 109.5 . .
H37A C37 H37B 109.5 . .
C32 C37 H37C 109.5 . .
H37A C37 H37C 109.5 . .
H37B C37 H37C 109.5 . .

loop_
_geom_bond_atom_site_label_1
_geom_bond_atom_site_label_2
_geom_bond_distance
_geom_bond_site_symmetry_2
O3 C29 1.415(4) .
O3 C33 1.437(5) .
O2 C29 1.426(5) .
O2 C26 1.442(5) .
O1 C22 1.215(4) .
C23 C22 1.506(5) .
C23 C27 1.542(5) .
C23 C35 1.545(5) .
C23 C24 1.547(5) .
C27 C28 1.535(5) .
C27 C26 1.547(5) .
C27 H27 0.9800 .
C24 C19 1.521(5) .
C24 C25 1.536(5) .
C24 H24 0.9800 .
C21 C22 1.503(5) .
C21 C20 1.554(5) .
C21 H21A 0.9700 .
C21 H21B 0.9700 .
C14 C13 1.531(5) .
C14 C34 1.540(5) .
C14 C20 1.550(5) .
C14 C15 1.552(5) .
C19 C18 1.533(5) .
C19 C20 1.540(5) .
C19 H19 0.9800 .
C20 H20 0.9800 .
C15 C17 1.515(5) .
C15 C16 1.522(5) .
C15 H15 0.9800 .
C35 H35A 0.9600 .
C35 H35B 0.9600 .
C35 H35C 0.9600 .
C17 C18 1.520(5) .
C17 H17A 0.9700 .
C17 H17B 0.9700 .
C18 H18A 0.9700 .
C18 H18B 0.9700 .
C16 C11 1.524(5) .
C16 H16A 0.9700 .
C16 H16B 0.9700 .
C11 C12 1.515(6) .
C11 C10 1.524(5) .
C11 H11 0.9800 .
C30 C29 1.517(6) .
C30 C31 1.518(6) .
C30 H30A 0.9700 .
C30 H30B 0.9700 .
C13 C12 1.523(5) .
C13 H13A 0.9700 .
C13 H13B 0.9700 .
C28 C36 1.528(6) .
C28 C29 1.532(6) .
C28 H28 0.9800 .
C25 C26 1.527(5) .
C25 H25A 0.9700 .
C25 H25B 0.9700 .
C12 H12A 0.9700 .
C12 H12B 0.9700 .
C33 C32 1.513(7) .
C33 H33A 0.9700 .
C33 H33B 0.9700 .
C34 H34A 0.9600 .
C34 H34B 0.9600 .
C34 H34C 0.9600 .
C26 H26 0.9800 .
C10 C9 1.524(6) .
C10 H10A 0.9700 .
C10 H10B 0.9700 .
C31 C32 1.514(6) .
C31 H31A 0.9700 .
C31 H31B 0.9700 .
C1 C6 1.375(7) .
C1 C2 1.384(7) .
C1 C7 1.514(6) .
C8 C7 1.505(7) .
C8 C9 1.528(6) .
C8 H8A 0.9700 .
C8 H8B 0.9700 .
C2 C3 1.367(7) .
C2 H2 0.9300 .
C36 H36A 0.9600 .
C36 H36B 0.9600 .
C36 H36C 0.9600 .
C32 C37 1.522(7) .
C32 H32 0.9800 .
C5 C4 1.367(8) .
C5 C6 1.382(7) .
C5 H5 0.9300 .
C6 H6 0.9300 .
C3 C4 1.354(8) .
C3 H3 0.9300 .
C9 H9A 0.9700 .
C9 H9B 0.9700 .
C4 H4 0.9300 .
C7 H7A 0.9700 .
C7 H7B 0.9700 .
C37 H37A 0.9600 .
C37 H37B 0.9600 .
C37 H37C 0.9600 .

loop_
_geom_torsion_atom_site_label_1
_geom_torsion_atom_site_label_2
_geom_torsion_atom_site_label_3
_geom_torsion_atom_site_label_4
_geom_torsion
_geom_torsion_site_symmetry_1
_geom_torsion_site_symmetry_2
_geom_torsion_site_symmetry_3
_geom_torsion_site_symmetry_4
C22 C23 C27 C28 90.6(4) . . . .
C35 C23 C27 C28 -34.4(5) . . . .
C24 C23 C27 C28 -153.6(3) . . . .
C22 C23 C27 C26 -153.7(3) . . . .
C35 C23 C27 C26 81.3(4) . . . .
C24 C23 C27 C26 -37.9(4) . . . .
C22 C23 C24 C19 -58.0(4) . . . .
C27 C23 C24 C19 -179.0(3) . . . .
C35 C23 C24 C19 61.5(4) . . . .
C22 C23 C24 C25 169.1(3) . . . .
C27 C23 C24 C25 48.1(4) . . . .
C35 C23 C24 C25 -71.4(4) . . . .
C25 C24 C19 C18 -54.8(5) . . . .
C23 C24 C19 C18 -177.7(3) . . . .
C25 C24 C19 C20 -176.8(3) . . . .
C23 C24 C19 C20 60.3(4) . . . .
C24 C19 C20 C14 178.3(3) . . . .
C18 C19 C20 C14 54.8(4) . . . .
C24 C19 C20 C21 -53.2(4) . . . .
C18 C19 C20 C21 -176.7(3) . . . .
C13 C14 C20 C19 -172.1(3) . . . .
C34 C14 C20 C19 66.5(4) . . . .
C15 C14 C20 C19 -55.8(4) . . . .
C13 C14 C20 C21 60.3(4) . . . .
C34 C14 C20 C21 -61.0(4) . . . .
C15 C14 C20 C21 176.6(3) . . . .
C22 C21 C20 C19 48.8(4) . . . .
C22 C21 C20 C14 177.9(3) . . . .
C13 C14 C15 C17 175.8(3) . . . .
C34 C14 C15 C17 -64.1(4) . . . .
C20 C14 C15 C17 57.2(4) . . . .
C13 C14 C15 C16 -55.6(4) . . . .
C34 C14 C15 C16 64.5(4) . . . .
C20 C14 C15 C16 -174.2(3) . . . .
C16 C15 C17 C18 172.8(3) . . . .
C14 C15 C17 C18 -59.0(4) . . . .
C15 C17 C18 C19 56.2(4) . . . .
C24 C19 C18 C17 -174.7(3) . . . .
C20 C19 C18 C17 -53.3(4) . . . .
C17 C15 C16 C11 -175.5(3) . . . .
C14 C15 C16 C11 56.4(4) . . . .
C15 C16 C11 C12 -52.4(4) . . . .
C15 C16 C11 C10 -178.8(4) . . . .
C20 C21 C22 O1 132.3(4) . . . .
C20 C21 C22 C23 -49.0(4) . . . .
C27 C23 C22 O1 -18.8(5) . . . .
C35 C23 C22 O1 108.1(4) . . . .
C24 C23 C22 O1 -130.4(4) . . . .
C27 C23 C22 C21 162.5(3) . . . .
C35 C23 C22 C21 -70.6(4) . . . .
C24 C23 C22 C21 51.0(4) . . . .
C34 C14 C13 C12 -66.2(4) . . . .
C20 C14 C13 C12 171.9(3) . . . .
C15 C14 C13 C12 55.5(4) . . . .
C23 C27 C28 C36 -115.7(4) . . . .
C26 C27 C28 C36 129.1(4) . . . .
C23 C27 C28 C29 118.0(4) . . . .
C26 C27 C28 C29 2.8(4) . . . .
C19 C24 C25 C26 -167.2(3) . . . .
C23 C24 C25 C26 -39.1(4) . . . .
C33 O3 C29 O2 -65.7(4) . . . .
C33 O3 C29 C30 54.7(5) . . . .
C33 O3 C29 C28 -179.5(4) . . . .
C26 O2 C29 O3 -74.1(4) . . . .
C26 O2 C29 C30 163.7(3) . . . .
C26 O2 C29 C28 41.3(4) . . . .
C31 C30 C29 O3 -49.2(5) . . . .
C31 C30 C29 O2 72.0(4) . . . .
C31 C30 C29 C28 -171.2(4) . . . .
C36 C28 C29 O3 -34.7(5) . . . .
C27 C28 C29 O3 90.9(3) . . . .
C36 C28 C29 O2 -151.7(4) . . . .
C27 C28 C29 O2 -26.2(4) . . . .
C36 C28 C29 C30 89.5(5) . . . .
C27 C28 C29 C30 -144.9(4) . . . .
C16 C11 C12 C13 51.3(5) . . . .
C10 C11 C12 C13 176.7(4) . . . .
C14 C13 C12 C11 -55.7(5) . . . .
C29 O3 C33 C32 -61.0(5) . . . .
C29 O2 C26 C25 -155.6(3) . . . .
C29 O2 C26 C27 -39.0(4) . . . .
C24 C25 C26 O2 129.8(3) . . . .
C24 C25 C26 C27 15.2(4) . . . .
C28 C27 C26 O2 21.2(4) . . . .
C23 C27 C26 O2 -105.4(3) . . . .
C28 C27 C26 C25 140.9(3) . . . .
C23 C27 C26 C25 14.4(4) . . . .
C12 C11 C10 C9 62.8(6) . . . .
C16 C11 C10 C9 -172.3(4) . . . .
C29 C30 C31 C32 50.1(6) . . . .
C6 C1 C2 C3 0.5(9) . . . .
C7 C1 C2 C3 -179.1(5) . . . .
O3 C33 C32 C31 58.3(5) . . . .
O3 C33 C32 C37 -178.7(4) . . . .
C30 C31 C32 C33 -53.3(6) . . . .
C30 C31 C32 C37 -174.8(5) . . . .
C2 C1 C6 C5 -0.8(9) . . . .
C7 C1 C6 C5 178.8(6) . . . .
C4 C5 C6 C1 0.0(10) . . . .
C1 C2 C3 C4 0.6(10) . . . .
C11 C10 C9 C8 -179.8(4) . . . .
C7 C8 C9 C10 -70.9(6) . . . .
C2 C3 C4 C5 -1.3(10) . . . .
C6 C5 C4 C3 1.0(9) . . . .
C9 C8 C7 C1 174.8(5) . . . .
C6 C1 C7 C8 101.9(6) . . . .
C2 C1 C7 C8 -78.5(7) . . . .
